data_7153613
loop_
_publ_author_name
'Bergagnini, Mackenzie'
'Fukushi, Kazunobu'
'Han, Jianlin'
'Shibata, Norio'
'Roussel, Christian'
'Ellis, Trevor K.'
'Ace\~na, Jos\'e Luis'
'Soloshonok, Vadim A.'

_publ_section_title
;
 NH-type of chiral Ni(ii) complexes of glycine Schiff base: design,
 structural evaluation, reactivity and synthetic applications.
;
_journal_issue 8
_journal_name_full 'Organic &amp; biomolecular chemistry'
_journal_page_first 1278
_journal_page_last 1291
_journal_paper_doi 10.1039/c3ob41959b
_journal_volume 12
_journal_year 2014
_chemical_formula_moiety 'C28 H28 Cl N3 Ni O3'
_chemical_formula_sum 'C28 H28 Cl N3 Ni O3'
_chemical_formula_weight 548.69
_chemical_name_systematic
; 
 ? 
;
_space_group_IT_number 2
_symmetry_cell_setting triclinic
_symmetry_space_group_name_Hall '-P 1'
_symmetry_space_group_name_H-M 'P -1'
_atom_sites_solution_hydrogens geom
_atom_sites_solution_primary direct
_atom_sites_solution_secondary difmap
_audit_creation_method SHELXL-97
_cell_angle_alpha 86.448(7)
_cell_angle_beta 75.238(7)
_cell_angle_gamma 89.471(7)
_cell_formula_units_Z 2
_cell_length_a 9.263(2)
_cell_length_b 10.294(2)
_cell_length_c 13.643(3)
_cell_measurement_reflns_used 7600
_cell_measurement_temperature 100(2)
_cell_measurement_theta_max 28.27
_cell_measurement_theta_min 2.27
_cell_volume 1255.5(5)
_computing_cell_refinement 'Bruker SMART'
_computing_data_collection 'Bruker SMART'
_computing_data_reduction 'Bruker SAINT'
_computing_molecular_graphics 'SHELXTL (Sheldrick, 2000)'
_computing_publication_material 'SHELXTL (Sheldrick, 2000)'
_computing_structure_refinement 'SHELXTL (Sheldrick, 2000)'
_computing_structure_solution 'SHELXTL (Sheldrick, 2000)'
_diffrn_ambient_temperature 100(2)
_diffrn_measured_fraction_theta_full 0.987
_diffrn_measured_fraction_theta_max 0.987
_diffrn_measurement_device_type 'Bruker APAX'
_diffrn_measurement_method '\w scans'
_diffrn_radiation_monochromator graphite
_diffrn_radiation_source 'fine-focus sealed tube'
_diffrn_radiation_type MoK\a
_diffrn_radiation_wavelength 0.71073
_diffrn_reflns_av_R_equivalents 0.0200
_diffrn_reflns_av_sigmaI/netI 0.0306
_diffrn_reflns_limit_h_max 11
_diffrn_reflns_limit_h_min -10
_diffrn_reflns_limit_k_max 12
_diffrn_reflns_limit_k_min -12
_diffrn_reflns_limit_l_max 16
_diffrn_reflns_limit_l_min -16
_diffrn_reflns_number 9916
_diffrn_reflns_theta_full 26.00
_diffrn_reflns_theta_max 26.00
_diffrn_reflns_theta_min 1.98
_diffrn_standards_number 0
_exptl_absorpt_coefficient_mu 0.915
_exptl_absorpt_correction_T_max 0.8903
_exptl_absorpt_correction_T_min 0.6730
_exptl_absorpt_correction_type multi-scan
_exptl_absorpt_process_details 'SADABS (Sheldrick, 2002)'
_exptl_crystal_colour red
_exptl_crystal_density_diffrn 1.451
_exptl_crystal_density_method 'not measured'
_exptl_crystal_description prism
_exptl_crystal_F_000 572
_exptl_crystal_size_max 0.47
_exptl_crystal_size_mid 0.15
_exptl_crystal_size_min 0.13
_refine_diff_density_max 0.392
_refine_diff_density_min -0.230
_refine_diff_density_rms 0.061
_refine_ls_extinction_method none
_refine_ls_goodness_of_fit_ref 1.006
_refine_ls_hydrogen_treatment constr
_refine_ls_matrix_type full
_refine_ls_number_parameters 331
_refine_ls_number_reflns 4890
_refine_ls_number_restraints 0
_refine_ls_restrained_S_all 1.006
_refine_ls_R_factor_all 0.0357
_refine_ls_R_factor_gt 0.0321
_refine_ls_shift/su_max 0.001
_refine_ls_shift/su_mean 0.000
_refine_ls_structure_factor_coef Fsqd
_refine_ls_weighting_details 'calc w=1/[\s^2^(Fo^2^)+(0.0420P)^2^+0.9000P] where P=(Fo^2^+2Fc^2^)/3'
_refine_ls_weighting_scheme calc
_refine_ls_wR_factor_gt 0.0792
_refine_ls_wR_factor_ref 0.0813
_reflns_number_gt 4458
_reflns_number_total 4890
_reflns_threshold_expression I>2\s(I)
_cod_data_source_file c3ob41959b.txt
_cod_data_source_block 06087
_cod_depositor_comments
;
The following automatic conversions were performed:

'_symmetry_cell_setting' value 'Triclinic' changed to 'triclinic'
according to
/usr/data/users/saulius/automatic-downloads/current/RSC/lib/dictionaries/cif_core.dic
dictionary named 'cif_core.dic' version 2.4.2 from 2011-04-26.

Automatic conversion script
Id: cif_fix_values 2281 2013-09-26 08:29:07Z andrius 
;
_cod_database_code 7153613

loop_
_symmetry_equiv_pos_as_xyz
'x, y, z'
'-x, -y, -z'

loop_
_atom_site_label
_atom_site_type_symbol
_atom_site_fract_x
_atom_site_fract_y
_atom_site_fract_z
_atom_site_U_iso_or_equiv
_atom_site_adp_type
_atom_site_occupancy
_atom_site_symmetry_multiplicity
_atom_site_calc_flag
_atom_site_refinement_flags
Ni1 Ni 0.56214(3) 0.24272(2) 0.612657(17) 0.01300(8) Uani 1 1 d .
Cl1 Cl 0.42132(5) 0.72839(5) 0.97526(4) 0.01921(11) Uani 1 1 d .
O1 O 0.92509(16) 0.36666(16) 0.67183(12) 0.0278(4) Uani 1 1 d .
O2 O 0.44743(15) 0.13973(13) 0.55160(10) 0.0170(3) Uani 1 1 d .
O3 O 0.24907(15) 0.00521(13) 0.59338(11) 0.0196(3) Uani 1 1 d .
N1 N 0.67491(17) 0.34274(16) 0.67261(12) 0.0159(3) Uani 1 1 d .
N2 N 0.40168(17) 0.23225(15) 0.72605(12) 0.0140(3) Uani 1 1 d .
N3 N 0.73452(18) 0.24374(16) 0.49762(12) 0.0152(3) Uani 1 1 d .
H3N H 0.730(3) 0.175(2) 0.4746(18) 0.018 Uiso 1 1 d .
C1 C 0.7411(2) 0.34434(19) 0.41029(15) 0.0190(4) Uani 1 1 d .
C2 C 0.7531(3) 0.4809(2) 0.44548(17) 0.0273(5) Uani 1 1 d .
H2A H 0.6691 0.4955 0.5039 0.041 Uiso 1 1 calc R
H2B H 0.7508 0.5454 0.3900 0.041 Uiso 1 1 calc R
H2C H 0.8471 0.4893 0.4651 0.041 Uiso 1 1 calc R
C3 C 0.8747(2) 0.3160(2) 0.32155(16) 0.0246(5) Uani 1 1 d .
H3A H 0.9676 0.3272 0.3420 0.037 Uiso 1 1 calc R
H3B H 0.8741 0.3764 0.2632 0.037 Uiso 1 1 calc R
H3C H 0.8676 0.2264 0.3027 0.037 Uiso 1 1 calc R
C4 C 0.5980(2) 0.3300(2) 0.37652(16) 0.0258(5) Uani 1 1 d .
H4A H 0.5899 0.2409 0.3569 0.039 Uiso 1 1 calc R
H4B H 0.5998 0.3914 0.3184 0.039 Uiso 1 1 calc R
H4C H 0.5120 0.3484 0.4326 0.039 Uiso 1 1 calc R
C5 C 0.8639(2) 0.2487(2) 0.54287(15) 0.0185(4) Uani 1 1 d .
H5A H 0.9506 0.2888 0.4923 0.022 Uiso 1 1 calc R
H5B H 0.8915 0.1591 0.5616 0.022 Uiso 1 1 calc R
C6 C 0.8258(2) 0.3273(2) 0.63658(15) 0.0192(4) Uani 1 1 d .
C7 C 0.6158(2) 0.42995(19) 0.74632(14) 0.0161(4) Uani 1 1 d .
C8 C 0.6983(2) 0.5400(2) 0.75767(15) 0.0208(4) Uani 1 1 d .
H8 H 0.7980 0.5508 0.7174 0.025 Uiso 1 1 calc R
C9 C 0.6390(2) 0.6323(2) 0.82523(15) 0.0203(4) Uani 1 1 d .
H9 H 0.6955 0.7073 0.8296 0.024 Uiso 1 1 calc R
C10 C 0.4953(2) 0.61422(18) 0.88689(14) 0.0161(4) Uani 1 1 d .
C11 C 0.4103(2) 0.50874(18) 0.87892(14) 0.0150(4) Uani 1 1 d .
H11 H 0.3123 0.4983 0.9219 0.018 Uiso 1 1 calc R
C12 C 0.4671(2) 0.41570(18) 0.80752(14) 0.0140(4) Uani 1 1 d .
C13 C 0.3684(2) 0.30825(18) 0.80047(14) 0.0140(4) Uani 1 1 d .
C14 C 0.2224(2) 0.29316(17) 0.87907(14) 0.0144(4) Uani 1 1 d .
C15 C 0.2139(2) 0.24061(19) 0.97688(15) 0.0184(4) Uani 1 1 d .
H15 H 0.3012 0.2093 0.9947 0.022 Uiso 1 1 calc R
C16 C 0.0767(2) 0.2343(2) 1.04830(15) 0.0227(4) Uani 1 1 d .
H16 H 0.0703 0.1982 1.1151 0.027 Uiso 1 1 calc R
C17 C -0.0504(2) 0.2801(2) 1.02286(16) 0.0234(4) Uani 1 1 d .
H17 H -0.1435 0.2770 1.0725 0.028 Uiso 1 1 calc R
C18 C -0.0424(2) 0.3306(2) 0.92512(16) 0.0224(4) Uani 1 1 d .
H18 H -0.1302 0.3608 0.9075 0.027 Uiso 1 1 calc R
C19 C 0.0934(2) 0.33698(19) 0.85305(15) 0.0182(4) Uani 1 1 d .
H19 H 0.0987 0.3712 0.7859 0.022 Uiso 1 1 calc R
C20 C 0.3130(2) 0.11428(18) 0.72536(14) 0.0167(4) Uani 1 1 d .
H20 H 0.2050 0.1318 0.7559 0.020 Uiso 1 1 calc R
C21 C 0.3656(2) 0.00019(19) 0.78750(15) 0.0196(4) Uani 1 1 d .
H21A H 0.3226 0.0114 0.8607 0.024 Uiso 1 1 calc R
H21B H 0.3258 -0.0824 0.7711 0.024 Uiso 1 1 calc R
C22 C 0.5339(2) -0.01037(18) 0.76791(15) 0.0193(4) Uani 1 1 d .
C23 C 0.6037(3) 0.02920(19) 0.84022(16) 0.0231(4) Uani 1 1 d .
H23 H 0.5448 0.0590 0.9023 0.028 Uiso 1 1 calc R
C24 C 0.7580(3) 0.0259(2) 0.82321(18) 0.0289(5) Uani 1 1 d .
H24 H 0.8040 0.0547 0.8729 0.035 Uiso 1 1 calc R
C25 C 0.8449(3) -0.0195(2) 0.73360(18) 0.0276(5) Uani 1 1 d .
H25 H 0.9505 -0.0222 0.7217 0.033 Uiso 1 1 calc R
C26 C 0.7768(2) -0.0608(2) 0.66181(17) 0.0253(5) Uani 1 1 d .
H26 H 0.8360 -0.0932 0.6008 0.030 Uiso 1 1 calc R
C27 C 0.6225(2) -0.05533(19) 0.67795(15) 0.0211(4) Uani 1 1 d .
H27 H 0.5772 -0.0824 0.6274 0.025 Uiso 1 1 calc R
C28 C 0.3352(2) 0.08263(18) 0.61454(15) 0.0165(4) Uani 1 1 d .

loop_
_atom_site_aniso_label
_atom_site_aniso_U_11
_atom_site_aniso_U_22
_atom_site_aniso_U_33
_atom_site_aniso_U_23
_atom_site_aniso_U_13
_atom_site_aniso_U_12
Ni1 0.01086(13) 0.01648(13) 0.01089(13) -0.00128(9) -0.00117(9) -0.00272(9)
Cl1 0.0176(2) 0.0193(2) 0.0212(2) -0.00629(18) -0.00448(19) -0.00135(18)
O1 0.0147(7) 0.0430(9) 0.0271(8) -0.0092(7) -0.0059(6) -0.0037(7)
O2 0.0148(7) 0.0208(7) 0.0149(7) -0.0024(5) -0.0023(5) -0.0028(5)
O3 0.0149(7) 0.0214(7) 0.0228(7) -0.0065(6) -0.0039(6) -0.0036(6)
N1 0.0129(8) 0.0204(8) 0.0138(8) -0.0013(6) -0.0020(6) -0.0026(6)
N2 0.0127(8) 0.0155(8) 0.0143(8) 0.0001(6) -0.0047(6) -0.0019(6)
N3 0.0151(8) 0.0153(8) 0.0146(8) -0.0015(6) -0.0023(6) -0.0020(7)
C1 0.0227(10) 0.0176(9) 0.0136(9) 0.0002(7) 0.0007(8) -0.0011(8)
C2 0.0390(13) 0.0164(10) 0.0211(11) -0.0008(8) 0.0022(9) -0.0011(9)
C3 0.0253(11) 0.0251(11) 0.0183(10) -0.0005(8) 0.0037(9) -0.0037(9)
C4 0.0249(11) 0.0299(11) 0.0207(11) 0.0051(9) -0.0039(9) 0.0030(9)
C5 0.0108(9) 0.0241(10) 0.0195(10) -0.0017(8) -0.0016(8) -0.0015(8)
C6 0.0140(9) 0.0234(10) 0.0195(10) 0.0007(8) -0.0033(8) -0.0026(8)
C7 0.0168(10) 0.0193(9) 0.0128(9) 0.0010(7) -0.0053(7) -0.0026(8)
C8 0.0154(10) 0.0281(11) 0.0175(10) -0.0019(8) -0.0010(8) -0.0074(8)
C9 0.0208(10) 0.0223(10) 0.0183(10) -0.0009(8) -0.0057(8) -0.0077(8)
C10 0.0184(10) 0.0172(9) 0.0128(9) -0.0027(7) -0.0037(8) 0.0002(8)
C11 0.0138(9) 0.0188(9) 0.0124(9) 0.0007(7) -0.0037(7) -0.0007(7)
C12 0.0139(9) 0.0168(9) 0.0120(9) 0.0025(7) -0.0052(7) -0.0027(7)
C13 0.0126(9) 0.0169(9) 0.0120(9) 0.0021(7) -0.0032(7) 0.0005(7)
C14 0.0148(9) 0.0133(9) 0.0141(9) -0.0027(7) -0.0016(7) -0.0028(7)
C15 0.0143(9) 0.0245(10) 0.0171(10) -0.0005(8) -0.0053(8) 0.0006(8)
C16 0.0203(10) 0.0336(12) 0.0126(10) 0.0022(8) -0.0020(8) 0.0001(9)
C17 0.0141(10) 0.0339(12) 0.0187(10) -0.0007(9) 0.0019(8) 0.0007(9)
C18 0.0153(10) 0.0294(11) 0.0224(11) 0.0000(9) -0.0050(8) 0.0017(8)
C19 0.0176(10) 0.0219(10) 0.0150(10) 0.0006(8) -0.0040(8) -0.0024(8)
C20 0.0140(9) 0.0170(9) 0.0177(10) -0.0018(7) -0.0015(7) -0.0036(7)
C21 0.0245(11) 0.0178(9) 0.0150(10) -0.0003(7) -0.0022(8) -0.0049(8)
C22 0.0256(11) 0.0128(9) 0.0191(10) 0.0030(7) -0.0061(8) -0.0022(8)
C23 0.0319(12) 0.0182(10) 0.0204(10) -0.0006(8) -0.0089(9) 0.0006(9)
C24 0.0347(13) 0.0238(11) 0.0343(13) 0.0014(9) -0.0206(11) -0.0005(10)
C25 0.0222(11) 0.0242(11) 0.0377(13) 0.0045(9) -0.0117(10) 0.0019(9)
C26 0.0267(11) 0.0208(10) 0.0263(11) 0.0019(9) -0.0038(9) 0.0037(9)
C27 0.0251(11) 0.0199(10) 0.0183(10) -0.0004(8) -0.0057(8) -0.0013(8)
C28 0.0148(9) 0.0167(9) 0.0179(10) -0.0036(7) -0.0034(8) 0.0023(8)

loop_
_atom_type_symbol
_atom_type_description
_atom_type_scat_dispersion_real
_atom_type_scat_dispersion_imag
_atom_type_scat_source
C C 0.0033 0.0016 'International Tables Vol C Tables 4.2.6.8 and 6.1.1.4'
H H 0.0000 0.0000 'International Tables Vol C Tables 4.2.6.8 and 6.1.1.4'
N N 0.0061 0.0033 'International Tables Vol C Tables 4.2.6.8 and 6.1.1.4'
O O 0.0106 0.0060 'International Tables Vol C Tables 4.2.6.8 and 6.1.1.4'
Cl Cl 0.1484 0.1585 'International Tables Vol C Tables 4.2.6.8 and 6.1.1.4'
Ni Ni 0.3393 1.1124 'International Tables Vol C Tables 4.2.6.8 and 6.1.1.4'

loop_
_geom_angle_atom_site_label_1
_geom_angle_atom_site_label_2
_geom_angle_atom_site_label_3
_geom_angle
N1 Ni1 N2 93.68(7)
N1 Ni1 O2 179.70(7)
N2 Ni1 O2 86.35(6)
N1 Ni1 N3 86.36(7)
N2 Ni1 N3 176.38(7)
O2 Ni1 N3 93.59(7)
C28 O2 Ni1 114.18(12)
C6 N1 C7 121.64(16)
C6 N1 Ni1 114.08(13)
C7 N1 Ni1 124.27(13)
C13 N2 C20 121.53(16)
C13 N2 Ni1 128.71(13)
C20 N2 Ni1 109.68(12)
C5 N3 C1 114.02(15)
C5 N3 Ni1 104.40(12)
C1 N3 Ni1 118.10(12)
C5 N3 H3N 110.4(17)
C1 N3 H3N 105.6(17)
Ni1 N3 H3N 103.9(17)
N3 C1 C4 107.10(16)
N3 C1 C2 109.98(16)
C4 C1 C2 110.51(18)
N3 C1 C3 109.46(16)
C4 C1 C3 108.85(17)
C2 C1 C3 110.86(17)
C1 C2 H2A 109.5
C1 C2 H2B 109.5
H2A C2 H2B 109.5
C1 C2 H2C 109.5
H2A C2 H2C 109.5
H2B C2 H2C 109.5
C1 C3 H3A 109.5
C1 C3 H3B 109.5
H3A C3 H3B 109.5
C1 C3 H3C 109.5
H3A C3 H3C 109.5
H3B C3 H3C 109.5
C1 C4 H4A 109.5
C1 C4 H4B 109.5
H4A C4 H4B 109.5
C1 C4 H4C 109.5
H4A C4 H4C 109.5
H4B C4 H4C 109.5
N3 C5 C6 110.42(16)
N3 C5 H5A 109.6
C6 C5 H5A 109.6
N3 C5 H5B 109.6
C6 C5 H5B 109.6
H5A C5 H5B 108.1
O1 C6 N1 127.81(19)
O1 C6 C5 120.26(18)
N1 C6 C5 111.92(16)
N1 C7 C8 120.89(17)
N1 C7 C12 121.01(17)
C8 C7 C12 117.96(18)
C9 C8 C7 122.11(19)
C9 C8 H8 118.9
C7 C8 H8 118.9
C8 C9 C10 119.02(18)
C8 C9 H9 120.5
C10 C9 H9 120.5
C11 C10 C9 121.15(18)
C11 C10 Cl1 119.55(15)
C9 C10 Cl1 119.30(15)
C10 C11 C12 120.64(18)
C10 C11 H11 119.7
C12 C11 H11 119.7
C11 C12 C7 119.04(17)
C11 C12 C13 117.76(17)
C7 C12 C13 123.20(17)
N2 C13 C12 121.42(17)
N2 C13 C14 120.49(16)
C12 C13 C14 117.99(16)
C15 C14 C19 119.90(18)
C15 C14 C13 121.79(17)
C19 C14 C13 118.28(17)
C16 C15 C14 119.51(18)
C16 C15 H15 120.2
C14 C15 H15 120.2
C17 C16 C15 120.45(18)
C17 C16 H16 119.8
C15 C16 H16 119.8
C16 C17 C18 120.07(19)
C16 C17 H17 120.0
C18 C17 H17 120.0
C19 C18 C17 120.11(19)
C19 C18 H18 119.9
C17 C18 H18 119.9
C18 C19 C14 119.94(18)
C18 C19 H19 120.0
C14 C19 H19 120.0
N2 C20 C28 107.32(15)
N2 C20 C21 109.91(15)
C28 C20 C21 111.06(16)
N2 C20 H20 109.5
C28 C20 H20 109.5
C21 C20 H20 109.5
C22 C21 C20 114.06(16)
C22 C21 H21A 108.7
C20 C21 H21A 108.7
C22 C21 H21B 108.7
C20 C21 H21B 108.7
H21A C21 H21B 107.6
C23 C22 C27 118.4(2)
C23 C22 C21 119.50(19)
C27 C22 C21 122.05(18)
C24 C23 C22 121.2(2)
C24 C23 H23 119.4
C22 C23 H23 119.4
C25 C24 C23 119.9(2)
C25 C24 H24 120.1
C23 C24 H24 120.1
C26 C25 C24 119.5(2)
C26 C25 H25 120.2
C24 C25 H25 120.2
C25 C26 C27 120.6(2)
C25 C26 H26 119.7
C27 C26 H26 119.7
C26 C27 C22 120.3(2)
C26 C27 H27 119.8
C22 C27 H27 119.8
O3 C28 O2 126.06(18)
O3 C28 C20 118.79(17)
O2 C28 C20 115.13(16)

loop_
_geom_bond_atom_site_label_1
_geom_bond_atom_site_label_2
_geom_bond_distance
Ni1 N1 1.8384(16)
Ni1 N2 1.8506(16)
Ni1 O2 1.8784(13)
Ni1 N3 1.9324(17)
Cl1 C10 1.745(2)
O1 C6 1.224(2)
O2 C28 1.287(2)
O3 C28 1.230(2)
N1 C6 1.370(2)
N1 C7 1.393(3)
N2 C13 1.293(3)
N2 C20 1.474(2)
N3 C5 1.484(2)
N3 C1 1.519(2)
N3 H3N 0.80(2)
C1 C4 1.521(3)
C1 C2 1.527(3)
C1 C3 1.535(3)
C2 H2A 0.9800
C2 H2B 0.9800
C2 H2C 0.9800
C3 H3A 0.9800
C3 H3B 0.9800
C3 H3C 0.9800
C4 H4A 0.9800
C4 H4B 0.9800
C4 H4C 0.9800
C5 C6 1.519(3)
C5 H5A 0.9900
C5 H5B 0.9900
C7 C8 1.410(3)
C7 C12 1.421(3)
C8 C9 1.377(3)
C8 H8 0.9500
C9 C10 1.388(3)
C9 H9 0.9500
C10 C11 1.373(3)
C11 C12 1.410(3)
C11 H11 0.9500
C12 C13 1.465(3)
C13 C14 1.498(2)
C14 C15 1.392(3)
C14 C19 1.394(3)
C15 C16 1.390(3)
C15 H15 0.9500
C16 C17 1.381(3)
C16 H16 0.9500
C17 C18 1.385(3)
C17 H17 0.9500
C18 C19 1.385(3)
C18 H18 0.9500
C19 H19 0.9500
C20 C28 1.528(3)
C20 C21 1.553(3)
C20 H20 1.0000
C21 C22 1.517(3)
C21 H21A 0.9900
C21 H21B 0.9900
C22 C23 1.392(3)
C22 C27 1.394(3)
C23 C24 1.389(3)
C23 H23 0.9500
C24 C25 1.387(3)
C24 H24 0.9500
C25 C26 1.381(3)
C25 H25 0.9500
C26 C27 1.392(3)
C26 H26 0.9500
C27 H27 0.9500

loop_
_geom_hbond_atom_site_label_D
_geom_hbond_atom_site_label_H
_geom_hbond_atom_site_label_A
_geom_hbond_distance_DH
_geom_hbond_distance_HA
_geom_hbond_distance_DA
_geom_hbond_angle_DHA
_geom_hbond_site_symmetry_A
N3 H3N O3 0.80(2) 2.11(2) 2.902(2) 172(2) 2_656

loop_
_geom_torsion_atom_site_label_1
_geom_torsion_atom_site_label_2
_geom_torsion_atom_site_label_3
_geom_torsion_atom_site_label_4
_geom_torsion
N2 Ni1 O2 C28 -15.81(13)
N3 Ni1 O2 C28 160.56(13)
N2 Ni1 N1 C6 151.45(14)
N3 Ni1 N1 C6 -24.92(14)
N2 Ni1 N1 C7 -30.21(15)
N3 Ni1 N1 C7 153.42(15)
N1 Ni1 N2 C13 21.38(17)
O2 Ni1 N2 C13 -158.92(17)
N1 Ni1 N2 C20 -155.26(12)
O2 Ni1 N2 C20 24.44(12)
N1 Ni1 N3 C5 32.10(12)
O2 Ni1 N3 C5 -147.60(12)
N1 Ni1 N3 C1 -95.74(14)
O2 Ni1 N3 C1 84.56(14)
C5 N3 C1 C4 -177.40(16)
Ni1 N3 C1 C4 -54.27(19)
C5 N3 C1 C2 -57.3(2)
Ni1 N3 C1 C2 65.85(19)
C5 N3 C1 C3 64.7(2)
Ni1 N3 C1 C3 -172.12(13)
C1 N3 C5 C6 96.75(19)
Ni1 N3 C5 C6 -33.55(17)
C7 N1 C6 O1 12.8(3)
Ni1 N1 C6 O1 -168.81(18)
C7 N1 C6 C5 -168.48(16)
Ni1 N1 C6 C5 9.9(2)
N3 C5 C6 O1 -164.11(18)
N3 C5 C6 N1 17.1(2)
C6 N1 C7 C8 26.0(3)
Ni1 N1 C7 C8 -152.26(15)
C6 N1 C7 C12 -158.41(18)
Ni1 N1 C7 C12 23.4(2)
N1 C7 C8 C9 175.61(18)
C12 C7 C8 C9 -0.2(3)
C7 C8 C9 C10 2.4(3)
C8 C9 C10 C11 -2.3(3)
C8 C9 C10 Cl1 178.17(15)
C9 C10 C11 C12 0.0(3)
Cl1 C10 C11 C12 179.46(14)
C10 C11 C12 C7 2.3(3)
C10 C11 C12 C13 -177.75(17)
N1 C7 C12 C11 -177.95(16)
C8 C7 C12 C11 -2.2(3)
N1 C7 C12 C13 2.1(3)
C8 C7 C12 C13 177.88(17)
C20 N2 C13 C12 172.01(16)
Ni1 N2 C13 C12 -4.3(3)
C20 N2 C13 C14 -11.6(3)
Ni1 N2 C13 C14 172.16(13)
C11 C12 C13 N2 167.87(17)
C7 C12 C13 N2 -12.2(3)
C11 C12 C13 C14 -8.6(2)
C7 C12 C13 C14 171.28(16)
N2 C13 C14 C15 106.8(2)
C12 C13 C14 C15 -76.6(2)
N2 C13 C14 C19 -75.1(2)
C12 C13 C14 C19 101.5(2)
C19 C14 C15 C16 -1.0(3)
C13 C14 C15 C16 177.04(18)
C14 C15 C16 C17 -0.2(3)
C15 C16 C17 C18 1.2(3)
C16 C17 C18 C19 -0.9(3)
C17 C18 C19 C14 -0.3(3)
C15 C14 C19 C18 1.3(3)
C13 C14 C19 C18 -176.83(18)
C13 N2 C20 C28 155.64(17)
Ni1 N2 C20 C28 -27.44(17)
C13 N2 C20 C21 -83.5(2)
Ni1 N2 C20 C21 93.44(15)
N2 C20 C21 C22 -43.1(2)
C28 C20 C21 C22 75.5(2)
C20 C21 C22 C23 105.0(2)
C20 C21 C22 C27 -73.1(2)
C27 C22 C23 C24 0.8(3)
C21 C22 C23 C24 -177.38(18)
C22 C23 C24 C25 -1.1(3)
C23 C24 C25 C26 0.2(3)
C24 C25 C26 C27 1.0(3)
C25 C26 C27 C22 -1.3(3)
C23 C22 C27 C26 0.3(3)
C21 C22 C27 C26 178.51(18)
Ni1 O2 C28 O3 -175.89(16)
Ni1 O2 C28 C20 2.6(2)
N2 C20 C28 O3 -165.04(17)
C21 C20 C28 O3 74.8(2)
N2 C20 C28 O2 16.3(2)
C21 C20 C28 O2 -103.83(19)
